data_4001566
loop_
_publ_author_name
'Kappaun, Stefan'
'Rentenberger, Stephan'
'Pogantsch, Alexander'
'Zojer, Egbert'
'Mereiter, Kurt'
'Trimmel, Gregor'
'Saf, Robert'
'M\"oller, Kai C.'
'Stelzer, Franz'
'Slugovc, Christian'

_publ_section_title
;
 Organoboron Quinolinolates with Extended Conjugated Chromophores:&#x00A0;
 Synthesis, Structure, and Electronic and Electroluminescent Properties
;
_journal_issue 15
_journal_name_full 'Chemistry of Materials'
_journal_page_first 3539
_journal_paper_doi 10.1021/cm060720q
_journal_volume 18
_journal_year 2006
_chemical_formula_moiety 'C21 H14 B Br2 N O'
_chemical_formula_sum 'C21 H14 B Br2 N O'
_chemical_formula_weight 466.96
_chemical_name_common '1038 cs Ph2-Bor-Br2Oxinat'
_chemical_name_systematic
; 
 ? 
;
_space_group_IT_number 14
_symmetry_cell_setting monoclinic
_symmetry_space_group_name_Hall '-P 2yn'
_symmetry_space_group_name_H-M 'P 1 21/n 1'
_atom_sites_solution_hydrogens geom
_atom_sites_solution_primary direct
_atom_sites_solution_secondary difmap
_audit_creation_method SHELXL-97
_cell_angle_alpha 90.00
_cell_angle_beta 101.851(1)
_cell_angle_gamma 90.00
_cell_formula_units_Z 4
_cell_length_a 8.9807(4)
_cell_length_b 18.1461(9)
_cell_length_c 11.2254(5)
_cell_measurement_reflns_used 8504
_cell_measurement_temperature 173(2)
_cell_measurement_theta_max 30.05
_cell_measurement_theta_min 2.17
_cell_volume 1790.35(14)
_computing_cell_refinement 'Bruker SAINT'
_computing_data_collection 'Bruker SMART'
_computing_data_reduction 'Bruker SAINT, SADABS, XPREP'
_computing_molecular_graphics 'Bruker SHELXTL'
_computing_publication_material 'Bruker SHELXTL'
_computing_structure_refinement 'SHELXL-97 (Sheldrick, 1997)'
_computing_structure_solution 'SHELXS-97 (Sheldrick, 1997)'
_diffrn_ambient_temperature 173(2)
_diffrn_measured_fraction_theta_full 0.992
_diffrn_measured_fraction_theta_max 0.992
_diffrn_measurement_device_type 'CCD area detector'
_diffrn_measurement_method 'phi and omega scans'
_diffrn_radiation_monochromator graphite
_diffrn_radiation_source 'normal-focus sealed tube'
_diffrn_radiation_type MoK\a
_diffrn_radiation_wavelength 0.71073
_diffrn_reflns_av_R_equivalents 0.0318
_diffrn_reflns_av_sigmaI/netI 0.0260
_diffrn_reflns_limit_h_max 12
_diffrn_reflns_limit_h_min -12
_diffrn_reflns_limit_k_max 25
_diffrn_reflns_limit_k_min -25
_diffrn_reflns_limit_l_max 15
_diffrn_reflns_limit_l_min -15
_diffrn_reflns_number 26342
_diffrn_reflns_theta_full 30.08
_diffrn_reflns_theta_max 30.08
_diffrn_reflns_theta_min 2.24
_diffrn_standards_decay_% 0
_exptl_absorpt_coefficient_mu 4.537
_exptl_absorpt_correction_T_max 0.79
_exptl_absorpt_correction_T_min 0.46
_exptl_absorpt_correction_type multi-scan
_exptl_absorpt_process_details 'program SADABS, V2.10'
_exptl_crystal_colour yellow
_exptl_crystal_density_diffrn 1.732
_exptl_crystal_density_method 'not measured'
_exptl_crystal_description prism
_exptl_crystal_F_000 920
_exptl_crystal_size_max 0.42
_exptl_crystal_size_mid 0.16
_exptl_crystal_size_min 0.05
_refine_diff_density_max 0.441
_refine_diff_density_min -0.393
_refine_diff_density_rms 0.069
_refine_ls_extinction_method none
_refine_ls_goodness_of_fit_ref 1.006
_refine_ls_hydrogen_treatment constr
_refine_ls_matrix_type full
_refine_ls_number_parameters 232
_refine_ls_number_reflns 5217
_refine_ls_number_restraints 0
_refine_ls_restrained_S_all 1.006
_refine_ls_R_factor_all 0.0371
_refine_ls_R_factor_gt 0.0251
_refine_ls_shift/su_max 0.001
_refine_ls_shift/su_mean 0.000
_refine_ls_structure_factor_coef Fsqd
_refine_ls_weighting_details 'calc w=1/[\s^2^(Fo^2^)+(0.0306P)^2^+0.7823P] where P=(Fo^2^+2Fc^2^)/3'
_refine_ls_weighting_scheme calc
_refine_ls_wR_factor_gt 0.0588
_refine_ls_wR_factor_ref 0.0642
_reflns_number_gt 4303
_reflns_number_total 5217
_reflns_threshold_expression >2sigma(I)
_cod_data_source_file cm060720qsi20060327_020136.cif
_cod_data_source_block 1038xa2
_cod_depositor_comments
;
The following automatic conversions were performed:

'_symmetry_cell_setting' value 'Monoclinic' changed to 'monoclinic'
according to /home/saulius/struct/CIF-dictionaries/cif_core.dic
dictionary named 'cif_core.dic' version 2.4.1 from 2010-06-29.

Automatic conversion script
Id: cif_fix_values 1715 2011-07-08 13:25:40Z adriana 
;
_cod_original_sg_symbol_Hall '-P 2yn '
_cod_original_sg_symbol_H-M P2(1)/n
_cod_database_code 4001566

loop_
_symmetry_equiv_pos_as_xyz
'x, y, z'
'-x+1/2, y+1/2, -z+1/2'
'-x, -y, -z'
'x-1/2, -y-1/2, z-1/2'

loop_
_atom_site_label
_atom_site_type_symbol
_atom_site_fract_x
_atom_site_fract_y
_atom_site_fract_z
_atom_site_U_iso_or_equiv
_atom_site_adp_type
_atom_site_occupancy
_atom_site_symmetry_multiplicity
_atom_site_calc_flag
_atom_site_refinement_flags
Br1 Br 0.91518(2) 0.099217(11) 0.171313(17) 0.02835(6) Uani 1 1 d .
Br2 Br 0.27877(2) 0.087657(11) -0.023194(16) 0.02873(6) Uani 1 1 d .
O O 0.27877(13) 0.16623(7) 0.23398(10) 0.0216(2) Uani 1 1 d .
N N 0.49017(16) 0.20064(8) 0.39205(12) 0.0200(3) Uani 1 1 d .
B B 0.3055(2) 0.20733(11) 0.35675(17) 0.0204(4) Uani 1 1 d .
C1 C 0.5926(2) 0.22058(10) 0.48951(15) 0.0238(3) Uani 1 1 d .
H1 H 0.5610 0.2453 0.5547 0.029 Uiso 1 1 calc R
C2 C 0.7472(2) 0.20525(10) 0.49671(16) 0.0256(4) Uani 1 1 d .
H2 H 0.8192 0.2188 0.5678 0.031 Uiso 1 1 calc R
C3 C 0.79632(19) 0.17101(10) 0.40293(16) 0.0233(3) Uani 1 1 d .
H3 H 0.9015 0.1613 0.4088 0.028 Uiso 1 1 calc R
C4 C 0.68902(18) 0.15025(9) 0.29708(15) 0.0192(3) Uani 1 1 d .
C5 C 0.71310(19) 0.11613(9) 0.18850(15) 0.0207(3) Uani 1 1 d .
C6 C 0.59309(19) 0.09935(9) 0.09530(15) 0.0212(3) Uani 1 1 d .
H6 H 0.6125 0.0774 0.0232 0.025 Uiso 1 1 calc R
C7 C 0.44083(19) 0.11407(9) 0.10445(15) 0.0201(3) Uani 1 1 d .
C8 C 0.41064(18) 0.14755(9) 0.20671(15) 0.0190(3) Uani 1 1 d .
C9 C 0.53697(18) 0.16580(9) 0.29897(14) 0.0184(3) Uani 1 1 d .
C10 C 0.25258(19) 0.29135(10) 0.33201(14) 0.0205(3) Uani 1 1 d .
C11 C 0.3490(2) 0.35222(11) 0.34217(17) 0.0278(4) Uani 1 1 d .
H11 H 0.4551 0.3453 0.3715 0.033 Uiso 1 1 calc R
C12 C 0.2947(3) 0.42295(11) 0.3106(2) 0.0353(5) Uani 1 1 d .
H12 H 0.3633 0.4634 0.3190 0.042 Uiso 1 1 calc R
C13 C 0.1422(2) 0.43428(11) 0.26733(19) 0.0327(4) Uani 1 1 d .
H13 H 0.1055 0.4824 0.2448 0.039 Uiso 1 1 calc R
C14 C 0.0420(2) 0.37567(11) 0.25644(17) 0.0291(4) Uani 1 1 d .
H14 H -0.0637 0.3833 0.2264 0.035 Uiso 1 1 calc R
C15 C 0.0969(2) 0.30561(10) 0.28973(16) 0.0249(3) Uani 1 1 d .
H15 H 0.0268 0.2659 0.2837 0.030 Uiso 1 1 calc R
C16 C 0.23625(18) 0.16308(9) 0.45614(15) 0.0206(3) Uani 1 1 d .
C17 C 0.2270(2) 0.08626(10) 0.45442(18) 0.0279(4) Uani 1 1 d .
H17 H 0.2589 0.0599 0.3909 0.033 Uiso 1 1 calc R
C18 C 0.1724(2) 0.04732(11) 0.54307(19) 0.0328(4) Uani 1 1 d .
H18 H 0.1677 -0.0050 0.5397 0.039 Uiso 1 1 calc R
C19 C 0.1249(2) 0.08445(12) 0.63611(18) 0.0323(4) Uani 1 1 d .
H19 H 0.0862 0.0580 0.6962 0.039 Uiso 1 1 calc R
C20 C 0.1341(2) 0.16048(11) 0.64088(17) 0.0291(4) Uani 1 1 d .
H20 H 0.1027 0.1864 0.7051 0.035 Uiso 1 1 calc R
C21 C 0.1892(2) 0.19929(10) 0.55167(16) 0.0238(3) Uani 1 1 d .
H21 H 0.1948 0.2515 0.5561 0.029 Uiso 1 1 calc R

loop_
_atom_site_aniso_label
_atom_site_aniso_U_11
_atom_site_aniso_U_22
_atom_site_aniso_U_33
_atom_site_aniso_U_23
_atom_site_aniso_U_13
_atom_site_aniso_U_12
Br1 0.02449(9) 0.03072(11) 0.03199(10) -0.00136(7) 0.01080(7) 0.00555(7)
Br2 0.03016(10) 0.02910(10) 0.02445(9) -0.00841(7) -0.00015(7) 0.00232(7)
O 0.0210(5) 0.0236(6) 0.0212(6) -0.0053(5) 0.0064(4) 0.0003(5)
N 0.0233(7) 0.0187(7) 0.0188(6) -0.0011(5) 0.0060(5) 0.0002(5)
B 0.0215(8) 0.0203(9) 0.0201(8) -0.0026(7) 0.0063(7) -0.0003(7)
C1 0.0286(8) 0.0236(9) 0.0192(8) -0.0031(7) 0.0048(6) -0.0004(7)
C2 0.0270(8) 0.0258(9) 0.0225(8) -0.0034(7) 0.0016(6) -0.0009(7)
C3 0.0228(8) 0.0217(9) 0.0249(8) 0.0004(7) 0.0037(6) 0.0013(6)
C4 0.0230(7) 0.0141(7) 0.0211(8) 0.0020(6) 0.0060(6) 0.0008(6)
C5 0.0229(8) 0.0165(8) 0.0245(8) 0.0016(6) 0.0093(6) 0.0036(6)
C6 0.0277(8) 0.0161(8) 0.0215(8) -0.0011(6) 0.0086(6) 0.0033(6)
C7 0.0250(8) 0.0171(8) 0.0181(7) -0.0018(6) 0.0039(6) 0.0003(6)
C8 0.0217(7) 0.0160(8) 0.0199(7) 0.0000(6) 0.0059(6) 0.0002(6)
C9 0.0240(7) 0.0145(7) 0.0174(7) 0.0001(6) 0.0054(6) 0.0009(6)
C10 0.0264(8) 0.0198(8) 0.0175(7) 0.0000(6) 0.0099(6) -0.0008(6)
C11 0.0276(9) 0.0243(9) 0.0339(10) -0.0025(7) 0.0116(7) -0.0036(7)
C12 0.0430(11) 0.0195(9) 0.0479(12) -0.0016(8) 0.0201(9) -0.0078(8)
C13 0.0484(12) 0.0187(9) 0.0354(10) 0.0038(8) 0.0187(9) 0.0046(8)
C14 0.0331(9) 0.0261(10) 0.0285(9) 0.0016(7) 0.0070(7) 0.0066(7)
C15 0.0275(8) 0.0202(9) 0.0269(9) -0.0010(7) 0.0052(7) -0.0010(7)
C16 0.0210(7) 0.0190(8) 0.0221(8) -0.0015(6) 0.0052(6) 0.0000(6)
C17 0.0349(9) 0.0194(9) 0.0308(9) -0.0045(7) 0.0099(7) -0.0020(7)
C18 0.0411(11) 0.0178(9) 0.0390(11) 0.0036(8) 0.0069(8) -0.0065(8)
C19 0.0311(9) 0.0358(11) 0.0302(10) 0.0102(8) 0.0067(7) -0.0072(8)
C20 0.0315(9) 0.0335(11) 0.0248(9) 0.0023(8) 0.0112(7) 0.0013(8)
C21 0.0299(8) 0.0189(8) 0.0238(8) -0.0004(7) 0.0086(7) 0.0025(7)

loop_
_atom_type_symbol
_atom_type_description
_atom_type_scat_dispersion_real
_atom_type_scat_dispersion_imag
_atom_type_scat_source
C C 0.0033 0.0016 'International Tables Vol C Tables 4.2.6.8 and 6.1.1.4'
H H 0.0000 0.0000 'International Tables Vol C Tables 4.2.6.8 and 6.1.1.4'
B B 0.0013 0.0007 'International Tables Vol C Tables 4.2.6.8 and 6.1.1.4'
N N 0.0061 0.0033 'International Tables Vol C Tables 4.2.6.8 and 6.1.1.4'
O O 0.0106 0.0060 'International Tables Vol C Tables 4.2.6.8 and 6.1.1.4'
Br Br -0.2901 2.4595 'International Tables Vol C Tables 4.2.6.8 and 6.1.1.4'

loop_
_geom_angle_atom_site_label_1
_geom_angle_atom_site_label_2
_geom_angle_atom_site_label_3
_geom_angle
C8 O B 110.32(12)
C1 N C9 119.29(14)
C1 N B 132.76(14)
C9 N B 107.93(13)
O B C16 111.65(14)
O B C10 108.59(13)
C16 B C10 116.99(14)
O B N 98.35(12)
C16 B N 108.37(13)
C10 B N 111.33(14)
N C1 C2 120.26(16)
N C1 H1 119.9
C2 C1 H1 119.9
C3 C2 C1 121.10(16)
C3 C2 H2 119.5
C1 C2 H2 119.5
C2 C3 C4 119.56(16)
C2 C3 H3 120.2
C4 C3 H3 120.2
C9 C4 C3 115.53(15)
C9 C4 C5 114.92(14)
C3 C4 C5 129.54(15)
C6 C5 C4 121.04(15)
C6 C5 Br1 120.41(13)
C4 C5 Br1 118.45(12)
C5 C6 C7 121.39(15)
C5 C6 H6 119.3
C7 C6 H6 119.3
C8 C7 C6 120.18(15)
C8 C7 Br2 119.61(12)
C6 C7 Br2 120.22(12)
O C8 C7 130.12(15)
O C8 C9 113.10(14)
C7 C8 C9 116.78(15)
N C9 C4 124.22(15)
N C9 C8 110.16(14)
C4 C9 C8 125.62(15)
C11 C10 C15 116.12(16)
C11 C10 B 125.59(16)
C15 C10 B 118.18(15)
C12 C11 C10 122.00(18)
C12 C11 H11 119.0
C10 C11 H11 119.0
C13 C12 C11 120.05(18)
C13 C12 H12 120.0
C11 C12 H12 120.0
C12 C13 C14 120.06(19)
C12 C13 H13 120.0
C14 C13 H13 120.0
C13 C14 C15 119.48(18)
C13 C14 H14 120.3
C15 C14 H14 120.3
C14 C15 C10 122.26(17)
C14 C15 H15 118.9
C10 C15 H15 118.9
C21 C16 C17 117.01(16)
C21 C16 B 121.46(16)
C17 C16 B 121.46(15)
C18 C17 C16 121.77(18)
C18 C17 H17 119.1
C16 C17 H17 119.1
C19 C18 C17 120.17(18)
C19 C18 H18 119.9
C17 C18 H18 119.9
C18 C19 C20 119.38(18)
C18 C19 H19 120.3
C20 C19 H19 120.3
C19 C20 C21 120.19(18)
C19 C20 H20 119.9
C21 C20 H20 119.9
C16 C21 C20 121.47(17)
C16 C21 H21 119.3
C20 C21 H21 119.3

loop_
_geom_bond_atom_site_label_1
_geom_bond_atom_site_label_2
_geom_bond_distance
Br1 C5 1.8892(16)
Br2 C7 1.8827(16)
O C8 1.3267(19)
O B 1.542(2)
N C1 1.327(2)
N C9 1.359(2)
N B 1.629(2)
B C16 1.600(3)
B C10 1.604(3)
C1 C2 1.403(2)
C1 H1 0.9500
C2 C3 1.371(2)
C2 H2 0.9500
C3 C4 1.418(2)
C3 H3 0.9500
C4 C9 1.399(2)
C4 C5 1.423(2)
C5 C6 1.373(2)
C6 C7 1.417(2)
C6 H6 0.9500
C7 C8 1.374(2)
C8 C9 1.410(2)
C10 C11 1.394(2)
C10 C15 1.405(2)
C11 C12 1.393(3)
C11 H11 0.9500
C12 C13 1.371(3)
C12 H12 0.9500
C13 C14 1.383(3)
C13 H13 0.9500
C14 C15 1.387(3)
C14 H14 0.9500
C15 H15 0.9500
C16 C21 1.395(2)
C16 C17 1.396(2)
C17 C18 1.389(3)
C17 H17 0.9500
C18 C19 1.382(3)
C18 H18 0.9500
C19 C20 1.383(3)
C19 H19 0.9500
C20 C21 1.396(3)
C20 H20 0.9500
C21 H21 0.9500

loop_
_geom_torsion_atom_site_label_1
_geom_torsion_atom_site_label_2
_geom_torsion_atom_site_label_3
_geom_torsion_atom_site_label_4
_geom_torsion
C8 O B C16 -117.14(15)
C8 O B C10 112.42(15)
C8 O B N -3.51(16)
C1 N B O -176.14(17)
C9 N B O 2.32(16)
C1 N B C16 -59.9(2)
C9 N B C16 118.53(15)
C1 N B C10 70.1(2)
C9 N B C10 -111.46(15)
C9 N C1 C2 -0.6(3)
B N C1 C2 177.75(17)
N C1 C2 C3 1.4(3)
C1 C2 C3 C4 -0.4(3)
C2 C3 C4 C9 -1.3(2)
C2 C3 C4 C5 178.38(18)
C9 C4 C5 C6 -1.1(2)
C3 C4 C5 C6 179.25(17)
C9 C4 C5 Br1 175.46(12)
C3 C4 C5 Br1 -4.2(2)
C4 C5 C6 C7 -1.2(3)
Br1 C5 C6 C7 -177.66(13)
C5 C6 C7 C8 1.7(3)
C5 C6 C7 Br2 -178.12(13)
B O C8 C7 -176.22(17)
B O C8 C9 3.68(19)
C6 C7 C8 O 179.96(17)
Br2 C7 C8 O -0.2(3)
C6 C7 C8 C9 0.1(2)
Br2 C7 C8 C9 179.91(12)
C1 N C9 C4 -1.3(2)
B N C9 C4 179.99(15)
C1 N C9 C8 178.21(15)
B N C9 C8 -0.49(18)
C3 C4 C9 N 2.2(2)
C5 C4 C9 N -177.50(15)
C3 C4 C9 C8 -177.23(16)
C5 C4 C9 C8 3.1(2)
O C8 C9 N -2.0(2)
C7 C8 C9 N 177.92(15)
O C8 C9 C4 177.51(15)
C7 C8 C9 C4 -2.6(3)
O B C10 C11 -109.00(18)
C16 B C10 C11 123.54(18)
N B C10 C11 -1.8(2)
O B C10 C15 67.12(18)
C16 B C10 C15 -60.3(2)
N B C10 C15 174.32(14)
C15 C10 C11 C12 -0.9(3)
B C10 C11 C12 175.28(17)
C10 C11 C12 C13 -0.4(3)
C11 C12 C13 C14 0.8(3)
C12 C13 C14 C15 0.1(3)
C13 C14 C15 C10 -1.5(3)
C11 C10 C15 C14 1.8(3)
B C10 C15 C14 -174.64(16)
O B C16 C21 -152.96(15)
C10 B C16 C21 -27.0(2)
N B C16 C21 99.80(18)
O B C16 C17 30.1(2)
C10 B C16 C17 156.09(16)
N B C16 C17 -77.10(19)
C21 C16 C17 C18 0.5(3)
B C16 C17 C18 177.51(17)
C16 C17 C18 C19 0.2(3)
C17 C18 C19 C20 -0.8(3)
C18 C19 C20 C21 0.7(3)
C17 C16 C21 C20 -0.6(3)
B C16 C21 C20 -177.59(16)
C19 C20 C21 C16 0.0(3)
